data_7109916
loop_
_publ_author_name
'Nitin T. Patil'
'Ashok Konala'
'Sudha Sravanti'
'Ashita Singh'
'Ramesh Ummanni'
'Balasubramanian Sridhar'

_publ_section_title
;
 Electrophile induced branching cascade: a powerful approach to access
 various molecular scaffolds and their exploration as novel
 anti-mycobacterial agents
;
_journal_name_full Chem.Commun.
_journal_page_first 10109
_journal_paper_doi 10.1039/c3cc45289a
_journal_volume 49
_journal_year 2013
_chemical_formula_moiety 'C24 H20 I N3'
_chemical_formula_sum 'C24 H20 I N3'
_chemical_formula_weight 477.33
_chemical_name_systematic
;
9-cyclohexenyl-10-iodo-14bH-imidazo[1,2-c]isoquinolino[2,1-a]quinazoline
;
_space_group_IT_number 14
_symmetry_cell_setting monoclinic
_symmetry_space_group_name_Hall '-P 2ybc'
_symmetry_space_group_name_H-M 'P 1 21/c 1'
_atom_sites_solution_hydrogens geom
_atom_sites_solution_primary direct
_atom_sites_solution_secondary difmap
_audit_creation_method SHELXL-97
_cell_angle_alpha 90.00
_cell_angle_beta 113.579(1)
_cell_angle_gamma 90.00
_cell_formula_units_Z 4
_cell_length_a 10.0413(9)
_cell_length_b 20.0989(19)
_cell_length_c 10.6212(10)
_cell_measurement_reflns_used 9567
_cell_measurement_temperature 294(2)
_cell_measurement_theta_max 28.01
_cell_measurement_theta_min 2.21
_cell_volume 1964.6(3)
_computing_cell_refinement 'SAINT (Bruker, 2001)'
_computing_data_collection 'SMART (Bruker, 2001)'
_computing_data_reduction SAINT
_computing_molecular_graphics 'SHELXTL/PC (Sheldrick, 1990)'
_computing_publication_material SHELXL97
_computing_structure_refinement 'SHELXL-97 (Sheldrick, 2008)'
_computing_structure_solution 'SHELXS-97 (Sheldrick, 2008)'
_diffrn_ambient_temperature 294(2)
_diffrn_measured_fraction_theta_full 1.000
_diffrn_measured_fraction_theta_max 1.000
_diffrn_measurement_device 'Bruker SMART APEX CCD area-detector'
_diffrn_measurement_device_type 'CCD Area Detector'
_diffrn_measurement_method '\w scan'
_diffrn_radiation_monochromator graphite
_diffrn_radiation_source 'fine-focus sealed tube'
_diffrn_radiation_type MoK\a
_diffrn_radiation_wavelength 0.71073
_diffrn_reflns_av_R_equivalents 0.0275
_diffrn_reflns_av_sigmaI/netI 0.0185
_diffrn_reflns_limit_h_max 11
_diffrn_reflns_limit_h_min -11
_diffrn_reflns_limit_k_max 23
_diffrn_reflns_limit_k_min -23
_diffrn_reflns_limit_l_max 12
_diffrn_reflns_limit_l_min -12
_diffrn_reflns_number 18492
_diffrn_reflns_theta_full 24.99
_diffrn_reflns_theta_max 24.99
_diffrn_reflns_theta_min 2.03
_diffrn_standards_number 0
_exptl_absorpt_coefficient_mu 1.645
_exptl_absorpt_correction_T_max 0.78
_exptl_absorpt_correction_T_min 0.62
_exptl_absorpt_correction_type multi-scan
_exptl_absorpt_process_details '(SADABS; Bruker, 2001)'
_exptl_crystal_colour colorless
_exptl_crystal_density_diffrn 1.614
_exptl_crystal_density_method 'not measured'
_exptl_crystal_description needle
_exptl_crystal_F_000 952
_exptl_crystal_size_max 0.4
_exptl_crystal_size_mid 0.2
_exptl_crystal_size_min 0.1
_refine_diff_density_max 0.695
_refine_diff_density_min -0.410
_refine_diff_density_rms 0.070
_refine_ls_extinction_method none
_refine_ls_goodness_of_fit_ref 1.082
_refine_ls_hydrogen_treatment constr
_refine_ls_matrix_type full
_refine_ls_number_parameters 272
_refine_ls_number_reflns 3455
_refine_ls_number_restraints 44
_refine_ls_restrained_S_all 1.086
_refine_ls_R_factor_all 0.0355
_refine_ls_R_factor_gt 0.0323
_refine_ls_shift/su_max 0.001
_refine_ls_shift/su_mean 0.000
_refine_ls_structure_factor_coef Fsqd
_refine_ls_weighting_details 'calc w=1/[\s^2^(Fo^2^)+(0.0440P)^2^+1.5408P] where P=(Fo^2^+2Fc^2^)/3'
_refine_ls_weighting_scheme calc
_refine_ls_wR_factor_gt 0.0816
_refine_ls_wR_factor_ref 0.0836
_reflns_number_gt 3169
_reflns_number_total 3455
_reflns_threshold_expression I>2\s(I)
_cod_data_source_file c3cc45289a.txt
_cod_data_source_block ao90m
_cod_original_sg_symbol_H-M 'P 21/c'
_cod_database_code 7109916

loop_
_symmetry_equiv_pos_as_xyz
'x, y, z'
'-x, y+1/2, -z+1/2'
'-x, -y, -z'
'x, -y-1/2, z-1/2'

loop_
_atom_site_label
_atom_site_type_symbol
_atom_site_fract_x
_atom_site_fract_y
_atom_site_fract_z
_atom_site_U_iso_or_equiv
_atom_site_adp_type
_atom_site_occupancy
_atom_site_symmetry_multiplicity
_atom_site_calc_flag
_atom_site_refinement_flags
_atom_site_disorder_assembly
_atom_site_disorder_group
C1 C 0.7207(3) 0.35615(16) 0.2259(3) 0.0445(7) Uani 1 1 d . . .
C2 C 0.6369(4) 0.40635(18) 0.1476(4) 0.0596(9) Uani 1 1 d . . .
H2 H 0.5483 0.3966 0.0762 0.071 Uiso 1 1 calc R . .
C3 C 0.6820(5) 0.47073(19) 0.1733(4) 0.0708(11) Uani 1 1 d . . .
H3 H 0.6235 0.5049 0.1209 0.085 Uiso 1 1 calc R . .
C4 C 0.8127(5) 0.48473(19) 0.2758(4) 0.0679(10) Uani 1 1 d . . .
H4 H 0.8429 0.5287 0.2943 0.081 Uiso 1 1 calc R . .
C5 C 0.8995(4) 0.43514(17) 0.3513(4) 0.0564(8) Uani 1 1 d . . .
H5 H 0.9895 0.4455 0.4201 0.068 Uiso 1 1 calc R . .
C6 C 0.8560(3) 0.36909(15) 0.3272(3) 0.0434(7) Uani 1 1 d . . .
C7 C 0.9440(3) 0.31311(16) 0.3977(3) 0.0407(7) Uani 1 1 d . . .
C8 C 0.9059(3) 0.25050(15) 0.3566(3) 0.0381(6) Uani 1 1 d . . .
C9 C 0.7226(4) 0.17262(15) 0.2103(3) 0.0443(7) Uani 1 1 d . . .
C10 C 0.7873(4) 0.12603(18) 0.1603(4) 0.0580(9) Uani 1 1 d . . .
H10 H 0.8696 0.1369 0.1449 0.070 Uiso 1 1 calc R . .
C11 C 0.7310(5) 0.06346(19) 0.1330(4) 0.0729(11) Uani 1 1 d . . .
H11 H 0.7750 0.0316 0.0989 0.088 Uiso 1 1 calc R . .
C12 C 0.6108(5) 0.0474(2) 0.1552(4) 0.0766(12) Uani 1 1 d . . .
H12 H 0.5743 0.0043 0.1379 0.092 Uiso 1 1 calc R . .
C13 C 0.5432(4) 0.09385(19) 0.2024(4) 0.0656(10) Uani 1 1 d . . .
H13 H 0.4593 0.0828 0.2148 0.079 Uiso 1 1 calc R . .
C14 C 0.5992(4) 0.15714(16) 0.2319(3) 0.0485(8) Uani 1 1 d . . .
C15 C 0.5358(3) 0.20824(17) 0.2846(3) 0.0475(8) Uani 1 1 d . . .
C16 C 0.4213(4) 0.2669(2) 0.3701(4) 0.0635(10) Uani 1 1 d . . .
H16 H 0.3589 0.2792 0.4113 0.076 Uiso 1 1 calc R . .
C17 C 0.5008(4) 0.3104(2) 0.3323(4) 0.0553(8) Uani 1 1 d . . .
H17 H 0.5044 0.3565 0.3419 0.066 Uiso 1 1 calc R . .
C18 C 0.6662(3) 0.28728(15) 0.2029(3) 0.0429(7) Uani 1 1 d . . .
H18 H 0.6071 0.2819 0.1044 0.051 Uiso 1 1 calc R . .
C19 C 0.9924(3) 0.19302(16) 0.4279(3) 0.0414(6) Uani 1 1 d . B .
C20 C 1.1106(4) 0.17686(17) 0.4093(4) 0.0524(8) Uani 1 1 d . B .
H20 H 1.1321 0.2007 0.3447 0.063 Uiso 1 1 calc R . .
C21 C 1.2102(5) 0.1235(2) 0.4848(5) 0.0787(12) Uani 1 1 d D . .
H21A H 1.2411 0.0997 0.4217 0.094 Uiso 1 1 calc R A 1
H21B H 1.2959 0.1433 0.5549 0.094 Uiso 1 1 calc R A 1
C22 C 1.1487(15) 0.0762(4) 0.5498(14) 0.105(3) Uani 0.63(2) 1 d PDU B 1
H22A H 1.0866 0.0449 0.4824 0.126 Uiso 0.63(2) 1 calc PR B 1
H22B H 1.2255 0.0516 0.6205 0.126 Uiso 0.63(2) 1 calc PR B 1
C23 C 1.0647(12) 0.1134(6) 0.6098(9) 0.100(3) Uani 0.63(2) 1 d PDU B 1
H23A H 1.1327 0.1404 0.6832 0.120 Uiso 0.63(2) 1 calc PR B 1
H23B H 1.0236 0.0814 0.6525 0.120 Uiso 0.63(2) 1 calc PR B 1
C22' C 1.155(2) 0.0962(14) 0.5812(18) 0.119(6) Uani 0.37(2) 1 d PDU B 2
H22C H 1.2087 0.1197 0.6665 0.143 Uiso 0.37(2) 1 calc PR B 2
H22D H 1.1915 0.0509 0.5965 0.143 Uiso 0.37(2) 1 calc PR B 2
C23' C 1.008(2) 0.0916(6) 0.574(3) 0.101(4) Uani 0.37(2) 1 d PDU B 2
H23C H 0.9541 0.0571 0.5096 0.121 Uiso 0.37(2) 1 calc PR B 2
H23D H 1.0082 0.0820 0.6631 0.121 Uiso 0.37(2) 1 calc PR B 2
C24 C 0.9475(4) 0.15680(19) 0.5255(4) 0.0622(10) Uani 1 1 d D . .
H24A H 0.8612 0.1307 0.4755 0.075 Uiso 1 1 calc R B 1
H24B H 0.9247 0.1882 0.5833 0.075 Uiso 1 1 calc R B 1
I1 I 1.14076(2) 0.329629(12) 0.56220(2) 0.05625(11) Uani 1 1 d . . .
N1 N 0.7786(3) 0.23850(12) 0.2422(2) 0.0399(5) Uani 1 1 d . . .
N2 N 0.5735(3) 0.27200(14) 0.2774(3) 0.0459(6) Uani 1 1 d . . .
N3 N 0.4428(3) 0.20350(18) 0.3415(3) 0.0584(8) Uani 1 1 d . . .

loop_
_atom_site_aniso_label
_atom_site_aniso_U_11
_atom_site_aniso_U_22
_atom_site_aniso_U_33
_atom_site_aniso_U_23
_atom_site_aniso_U_13
_atom_site_aniso_U_12
C1 0.0425(17) 0.0478(17) 0.0441(17) 0.0019(14) 0.0181(14) -0.0004(14)
C2 0.0485(19) 0.057(2) 0.066(2) 0.0090(17) 0.0154(17) 0.0002(16)
C3 0.074(3) 0.052(2) 0.082(3) 0.0129(19) 0.026(2) 0.0084(19)
C4 0.082(3) 0.046(2) 0.074(3) -0.0077(18) 0.029(2) -0.0080(19)
C5 0.060(2) 0.0490(19) 0.055(2) -0.0078(15) 0.0185(17) -0.0075(16)
C6 0.0461(17) 0.0474(18) 0.0403(16) -0.0049(13) 0.0209(14) -0.0053(13)
C7 0.0323(15) 0.0529(18) 0.0342(15) -0.0043(13) 0.0104(12) -0.0050(13)
C8 0.0332(14) 0.0497(17) 0.0346(14) -0.0028(12) 0.0170(12) -0.0041(12)
C9 0.0410(17) 0.0463(17) 0.0391(16) -0.0010(12) 0.0092(14) -0.0061(13)
C10 0.057(2) 0.058(2) 0.056(2) -0.0087(16) 0.0186(17) -0.0044(16)
C11 0.081(3) 0.053(2) 0.073(3) -0.0161(19) 0.018(2) -0.003(2)
C12 0.079(3) 0.050(2) 0.078(3) -0.005(2) 0.008(2) -0.018(2)
C13 0.049(2) 0.061(2) 0.073(2) 0.0084(19) 0.0099(18) -0.0167(17)
C14 0.0411(17) 0.0506(18) 0.0425(17) 0.0065(14) 0.0049(14) -0.0078(14)
C15 0.0302(15) 0.061(2) 0.0451(17) 0.0100(14) 0.0079(13) -0.0071(14)
C16 0.0399(18) 0.100(3) 0.052(2) 0.007(2) 0.0193(16) 0.0024(19)
C17 0.0393(18) 0.070(2) 0.0497(19) -0.0035(16) 0.0104(15) 0.0074(16)
C18 0.0334(15) 0.0514(18) 0.0398(16) 0.0023(13) 0.0104(13) -0.0042(13)
C19 0.0384(16) 0.0491(16) 0.0368(15) -0.0041(13) 0.0151(13) -0.0046(13)
C20 0.0445(19) 0.063(2) 0.0500(19) -0.0041(15) 0.0195(16) 0.0027(15)
C21 0.067(3) 0.079(3) 0.084(3) -0.001(2) 0.024(2) 0.025(2)
C22 0.098(6) 0.061(6) 0.163(8) 0.047(5) 0.060(6) 0.032(4)
C23 0.121(7) 0.094(6) 0.115(7) 0.050(6) 0.078(6) 0.013(5)
C22' 0.099(8) 0.064(10) 0.171(11) 0.051(9) 0.029(9) 0.026(8)
C23' 0.143(8) 0.045(6) 0.147(10) 0.047(7) 0.092(8) 0.008(7)
C24 0.062(2) 0.076(3) 0.052(2) 0.0140(18) 0.0265(18) -0.0022(19)
I1 0.04261(15) 0.06908(18) 0.04840(16) -0.01848(10) 0.00913(11) -0.00558(9)
N1 0.0348(13) 0.0435(13) 0.0395(13) -0.0034(10) 0.0126(11) -0.0056(10)
N2 0.0308(12) 0.0577(16) 0.0464(14) 0.0032(12) 0.0124(11) -0.0014(11)
N3 0.0378(15) 0.082(2) 0.0529(17) 0.0140(15) 0.0157(13) -0.0058(14)

loop_
_atom_type_symbol
_atom_type_description
_atom_type_scat_dispersion_real
_atom_type_scat_dispersion_imag
_atom_type_scat_source
C C 0.0033 0.0016 'International Tables Vol C Tables 4.2.6.8 and 6.1.1.4'
H H 0.0000 0.0000 'International Tables Vol C Tables 4.2.6.8 and 6.1.1.4'
N N 0.0061 0.0033 'International Tables Vol C Tables 4.2.6.8 and 6.1.1.4'
I I -0.4742 1.8119 'International Tables Vol C Tables 4.2.6.8 and 6.1.1.4'

loop_
_geom_angle_atom_site_label_1
_geom_angle_atom_site_label_2
_geom_angle_atom_site_label_3
_geom_angle
C2 C1 C6 120.8(3)
C2 C1 C18 119.8(3)
C6 C1 C18 119.5(3)
C1 C2 C3 120.4(4)
C1 C2 H2 119.8
C3 C2 H2 119.8
C4 C3 C2 119.6(4)
C4 C3 H3 120.2
C2 C3 H3 120.2
C5 C4 C3 120.6(4)
C5 C4 H4 119.7
C3 C4 H4 119.7
C4 C5 C6 120.9(4)
C4 C5 H5 119.6
C6 C5 H5 119.6
C1 C6 C5 117.6(3)
C1 C6 C7 117.8(3)
C5 C6 C7 124.6(3)
C8 C7 C6 121.9(3)
C8 C7 I1 118.5(2)
C6 C7 I1 119.5(2)
C7 C8 N1 119.5(3)
C7 C8 C19 122.8(3)
N1 C8 C19 117.7(3)
C10 C9 C14 120.6(3)
C10 C9 N1 121.8(3)
C14 C9 N1 117.6(3)
C11 C10 C9 119.7(4)
C11 C10 H10 120.2
C9 C10 H10 120.2
C12 C11 C10 120.3(4)
C12 C11 H11 119.8
C10 C11 H11 119.8
C11 C12 C13 120.7(4)
C11 C12 H12 119.7
C13 C12 H12 119.7
C12 C13 C14 119.9(4)
C12 C13 H13 120.0
C14 C13 H13 120.0
C13 C14 C9 118.8(4)
C13 C14 C15 123.1(3)
C9 C14 C15 118.1(3)
N3 C15 N2 111.4(3)
N3 C15 C14 129.8(3)
N2 C15 C14 118.7(3)
N3 C16 C17 112.3(3)
N3 C16 H16 123.8
C17 C16 H16 123.8
N2 C17 C16 104.1(3)
N2 C17 H17 127.9
C16 C17 H17 127.9
N1 C18 C1 113.6(2)
N1 C18 N2 107.2(2)
C1 C18 N2 112.3(3)
N1 C18 H18 107.9
C1 C18 H18 107.9
N2 C18 H18 107.9
C20 C19 C8 120.1(3)
C20 C19 C24 121.9(3)
C8 C19 C24 117.9(3)
C19 C20 C21 123.8(4)
C19 C20 H20 118.1
C21 C20 H20 118.1
C22 C21 C22' 20.2(12)
C22 C21 C20 114.3(6)
C22' C21 C20 107.1(10)
C22 C21 H21A 108.7
C22' C21 H21A 128.1
C20 C21 H21A 108.7
C22 C21 H21B 108.7
C22' C21 H21B 94.8
C20 C21 H21B 108.7
H21A C21 H21B 107.6
C23 C22 C21 107.8(8)
C23 C22 H22A 110.1
C21 C22 H22A 110.1
C23 C22 H22B 110.1
C21 C22 H22B 110.1
H22A C22 H22B 108.5
C22 C23 C24 120.6(9)
C22 C23 H23A 107.2
C24 C23 H23A 107.2
C22 C23 H23B 107.2
C24 C23 H23B 107.2
H23A C23 H23B 106.8
C21 C22' C23' 130.6(15)
C21 C22' H22C 104.6
C23' C22' H22C 104.6
C21 C22' H22D 104.6
C23' C22' H22D 104.6
H22C C22' H22D 105.7
C24 C23' C22' 103.7(16)
C24 C23' H23C 111.0
C22' C23' H23C 111.0
C24 C23' H23D 111.0
C22' C23' H23D 111.0
H23C C23' H23D 109.0
C23' C24 C19 119.3(8)
C23' C24 C23 27.8(8)
C19 C24 C23 109.3(6)
C23' C24 H24A 82.0
C19 C24 H24A 109.8
C23 C24 H24A 109.8
C23' C24 H24B 122.5
C19 C24 H24B 109.8
C23 C24 H24B 109.8
H24A C24 H24B 108.3
C8 N1 C9 120.5(2)
C8 N1 C18 118.7(2)
C9 N1 C18 112.2(2)
C17 N2 C15 108.0(3)
C17 N2 C18 132.9(3)
C15 N2 C18 118.7(3)
C15 N3 C16 104.1(3)

loop_
_geom_bond_atom_site_label_1
_geom_bond_atom_site_label_2
_geom_bond_distance
C1 C2 1.363(5)
C1 C6 1.378(4)
C1 C18 1.473(5)
C2 C3 1.362(5)
C2 H2 0.9300
C3 C4 1.358(6)
C3 H3 0.9300
C4 C5 1.356(5)
C4 H4 0.9300
C5 C6 1.389(5)
C5 H5 0.9300
C6 C7 1.442(4)
C7 C8 1.337(4)
C7 I1 2.075(3)
C8 N1 1.388(4)
C8 C19 1.462(4)
C9 C10 1.363(5)
C9 C14 1.383(5)
C9 N1 1.425(4)
C10 C11 1.362(5)
C10 H10 0.9300
C11 C12 1.357(6)
C11 H11 0.9300
C12 C13 1.363(6)
C12 H12 0.9300
C13 C14 1.375(5)
C13 H13 0.9300
C14 C15 1.435(5)
C15 N3 1.304(4)
C15 N2 1.347(4)
C16 N3 1.347(5)
C16 C17 1.349(5)
C16 H16 0.9300
C17 N2 1.345(4)
C17 H17 0.9300
C18 N1 1.425(4)
C18 N2 1.476(4)
C18 H18 0.9800
C19 C20 1.319(5)
C19 C24 1.477(4)
C20 C21 1.467(5)
C20 H20 0.9300
C21 C22 1.4500(10)
C21 C22' 1.4502(11)
C21 H21A 0.9700
C21 H21B 0.9700
C22 C23 1.4502(10)
C22 H22A 0.9700
C22 H22B 0.9700
C23 C24 1.4512(10)
C23 H23A 0.9700
C23 H23B 0.9700
C22' C23' 1.4501(11)
C22' H22C 0.9700
C22' H22D 0.9700
C23' C24 1.4503(11)
C23' H23C 0.9700
C23' H23D 0.9700
C24 H24A 0.9700
C24 H24B 0.9700

loop_
_geom_torsion_atom_site_label_1
_geom_torsion_atom_site_label_2
_geom_torsion_atom_site_label_3
_geom_torsion_atom_site_label_4
_geom_torsion
C6 C1 C2 C3 -3.7(6)
C18 C1 C2 C3 176.0(3)
C1 C2 C3 C4 1.4(6)
C2 C3 C4 C5 1.0(7)
C3 C4 C5 C6 -1.1(6)
C2 C1 C6 C5 3.6(5)
C18 C1 C6 C5 -176.1(3)
C2 C1 C6 C7 -174.5(3)
C18 C1 C6 C7 5.8(4)
C4 C5 C6 C1 -1.2(5)
C4 C5 C6 C7 176.8(3)
C1 C6 C7 C8 8.3(4)
C5 C6 C7 C8 -169.7(3)
C1 C6 C7 I1 -174.8(2)
C5 C6 C7 I1 7.3(4)
C6 C7 C8 N1 0.5(4)
I1 C7 C8 N1 -176.5(2)
C6 C7 C8 C19 -179.0(3)
I1 C7 C8 C19 4.0(4)
C14 C9 C10 C11 -0.8(5)
N1 C9 C10 C11 179.1(3)
C9 C10 C11 C12 0.1(6)
C10 C11 C12 C13 1.3(7)
C11 C12 C13 C14 -1.9(6)
C12 C13 C14 C9 1.2(5)
C12 C13 C14 C15 -178.7(3)
C10 C9 C14 C13 0.1(5)
N1 C9 C14 C13 -179.8(3)
C10 C9 C14 C15 -179.9(3)
N1 C9 C14 C15 0.1(4)
C13 C14 C15 N3 16.9(5)
C9 C14 C15 N3 -163.0(3)
C13 C14 C15 N2 -163.2(3)
C9 C14 C15 N2 16.9(4)
N3 C16 C17 N2 0.3(4)
C2 C1 C18 N1 153.6(3)
C6 C1 C18 N1 -26.7(4)
C2 C1 C18 N2 -84.7(4)
C6 C1 C18 N2 95.0(3)
C7 C8 C19 C20 -78.3(4)
N1 C8 C19 C20 102.2(4)
C7 C8 C19 C24 98.4(4)
N1 C8 C19 C24 -81.1(4)
C8 C19 C20 C21 174.9(3)
C24 C19 C20 C21 -1.7(6)
C19 C20 C21 C22 18.3(8)
C19 C20 C21 C22' -1.9(12)
C22' C21 C22 C23 32(3)
C20 C21 C22 C23 -41.4(14)
C21 C22 C23 C24 57(2)
C22 C21 C22' C23' -85(4)
C20 C21 C22' C23' 29(4)
C21 C22' C23' C24 -45(4)
C22' C23' C24 C19 34(3)
C22' C23' C24 C23 -40.9(13)
C20 C19 C24 C23' -17.5(14)
C8 C19 C24 C23' 165.8(13)
C20 C19 C24 C23 11.1(7)
C8 C19 C24 C23 -165.6(6)
C22 C23 C24 C23' 76(2)
C22 C23 C24 C19 -40.6(15)
C7 C8 N1 C9 -169.1(3)
C19 C8 N1 C9 10.5(4)
C7 C8 N1 C18 -23.6(4)
C19 C8 N1 C18 155.9(3)
C10 C9 N1 C8 -72.3(4)
C14 C9 N1 C8 107.6(3)
C10 C9 N1 C18 140.2(3)
C14 C9 N1 C18 -39.9(4)
C1 C18 N1 C8 35.8(4)
N2 C18 N1 C8 -88.8(3)
C1 C18 N1 C9 -176.1(3)
N2 C18 N1 C9 59.4(3)
C16 C17 N2 C15 -0.1(4)
C16 C17 N2 C18 172.2(3)
N3 C15 N2 C17 -0.1(4)
C14 C15 N2 C17 179.9(3)
N3 C15 N2 C18 -173.7(3)
C14 C15 N2 C18 6.3(4)
N1 C18 N2 C17 144.6(3)
C1 C18 N2 C17 19.3(5)
N1 C18 N2 C15 -43.8(3)
C1 C18 N2 C15 -169.1(3)
N2 C15 N3 C16 0.3(4)
C14 C15 N3 C16 -179.7(3)
C17 C16 N3 C15 -0.4(4)
